data_4026241
loop_
_publ_author_name
'Chao Li'
'Shanghui Tu'
'Shuguang Wen'
'Shan Li'
'Junbiao Chang'
'Feng Shao'
'Xiaoguang Lei'

_publ_section_title
;
 Total Synthesis of the G2/M DNA Damage Checkpoint Inhibitor Psilostachyin
 C
;
_journal_name_full 'Journal of Organic Chemistry'
_journal_page_first 3566
_journal_page_last 3570
_journal_paper_doi 10.1021/jo2001275
_journal_volume 76
_journal_year 2011
_chemical_formula_moiety 'C15 H20 O4'
_chemical_formula_sum 'C15 H20 O4'
_chemical_formula_weight 264.31
_chemical_name_systematic
; 
 ? 
;
_space_group_IT_number 14
_symmetry_cell_setting monoclinic
_symmetry_space_group_name_Hall '-P 2ybc'
_symmetry_space_group_name_H-M 'P 1 21/c 1'
_atom_sites_solution_hydrogens geom
_atom_sites_solution_primary direct
_atom_sites_solution_secondary difmap
_audit_creation_method SHELXL-97
_cell_angle_alpha 90.00
_cell_angle_beta 92.42(3)
_cell_angle_gamma 90.00
_cell_formula_units_Z 4
_cell_length_a 7.9416(16)
_cell_length_b 7.0441(14)
_cell_length_c 23.239(5)
_cell_measurement_reflns_used 3295
_cell_measurement_temperature 173(2)
_cell_measurement_theta_max 26.3703
_cell_measurement_theta_min 1.7542
_cell_volume 1298.9(5)
_computing_cell_refinement 'CrystalClear (Rigaku Inc., 2008)'
_computing_data_collection 'CrystalClear (Rigaku Inc., 2008)'
_computing_data_reduction 'CrystalClear (Rigaku Inc., 2008)'
_computing_molecular_graphics
;
 Mercury: visualization and analysis of crystal structures, C. F. Macrae,
 P. R. Edgington, P. McCabe, E. Pidcock, G. P. Shields, R. Taylor,
 M. Towler and J. van de Streek, J. Appl. Cryst., 39, 453-457, 2006.
;
_computing_publication_material 'SHELX-97 (Sheldrick, 1997)'
_computing_structure_refinement 'SHELXL-97 (Sheldrick, 1997)'
_computing_structure_solution 'SHELXS-97 (Sheldrick, 1990)'
_diffrn_ambient_temperature 173(2)
_diffrn_detector_area_resol_mean 28.5714
_diffrn_measured_fraction_theta_full 0.999
_diffrn_measured_fraction_theta_max 0.999
_diffrn_measurement_device_type 'MM007HF + CCD (Saturn724+)'
_diffrn_measurement_method '\w scans at fixed \c = 45\%'
_diffrn_radiation_monochromator Confocal
_diffrn_radiation_source 'Rotating Anode'
_diffrn_radiation_type MoK\a
_diffrn_radiation_wavelength 0.71073
_diffrn_reflns_av_R_equivalents 0.0776
_diffrn_reflns_av_sigmaI/netI 0.0563
_diffrn_reflns_limit_h_max 9
_diffrn_reflns_limit_h_min -9
_diffrn_reflns_limit_k_max 8
_diffrn_reflns_limit_k_min -8
_diffrn_reflns_limit_l_max 28
_diffrn_reflns_limit_l_min -28
_diffrn_reflns_number 11434
_diffrn_reflns_theta_full 26.35
_diffrn_reflns_theta_max 26.35
_diffrn_reflns_theta_min 1.75
_exptl_absorpt_coefficient_mu 0.097
_exptl_absorpt_correction_T_max 1.0000
_exptl_absorpt_correction_T_min 0.6674
_exptl_absorpt_correction_type multi-scan
_exptl_absorpt_process_details 'CrystalClear (Rigaku Inc., 2008)'
_exptl_crystal_colour Colorless
_exptl_crystal_density_diffrn 1.352
_exptl_crystal_description block
_exptl_crystal_F_000 568
_exptl_crystal_size_max 0.28
_exptl_crystal_size_mid 0.24
_exptl_crystal_size_min 0.14
_refine_diff_density_max 0.553
_refine_diff_density_min -0.229
_refine_diff_density_rms 0.063
_refine_ls_extinction_method none
_refine_ls_goodness_of_fit_ref 1.194
_refine_ls_hydrogen_treatment constr
_refine_ls_matrix_type full
_refine_ls_number_parameters 172
_refine_ls_number_reflns 2641
_refine_ls_number_restraints 0
_refine_ls_restrained_S_all 1.194
_refine_ls_R_factor_all 0.1048
_refine_ls_R_factor_gt 0.0915
_refine_ls_shift/su_max 0.001
_refine_ls_shift/su_mean 0.000
_refine_ls_structure_factor_coef Fsqd
_refine_ls_weighting_details 'calc w=1/[\s^2^(Fo^2^)+(0.0625P)^2^+1.8984P] where P=(Fo^2^+2Fc^2^)/3'
_refine_ls_weighting_scheme calc
_refine_ls_wR_factor_gt 0.1969
_refine_ls_wR_factor_ref 0.2047
_reflns_number_gt 2304
_reflns_number_total 2641
_reflns_threshold_expression >2sigma(I)
_cod_data_source_file jo2001275_si_001.cif
_cod_data_source_block a
_cod_original_cell_volume 1298.8(4)
_cod_database_code 4026241

loop_
_symmetry_equiv_pos_as_xyz
'x, y, z'
'-x, y+1/2, -z+1/2'
'-x, -y, -z'
'x, -y-1/2, z-1/2'

loop_
_atom_site_label
_atom_site_type_symbol
_atom_site_fract_x
_atom_site_fract_y
_atom_site_fract_z
_atom_site_U_iso_or_equiv
_atom_site_adp_type
_atom_site_occupancy
_atom_site_symmetry_multiplicity
_atom_site_calc_flag
_atom_site_refinement_flags
O1 O 0.6306(3) 0.2241(4) 0.51475(10) 0.0353(6) Uani 1 1 d .
O2 O 0.4758(3) 0.3082(4) 0.43926(9) 0.0324(6) Uani 1 1 d .
O3 O 0.5165(3) 0.4671(4) 0.34116(9) 0.0341(6) Uani 1 1 d .
O4 O 0.6323(3) 0.3977(4) 0.25742(11) 0.0445(7) Uani 1 1 d .
C1 C 0.4898(4) 0.2503(5) 0.49429(13) 0.0282(7) Uani 1 1 d .
C2 C 0.3346(4) 0.2363(5) 0.52872(14) 0.0316(8) Uani 1 1 d .
H2A H 0.3248 0.3532 0.5520 0.038 Uiso 1 1 calc R
H2B H 0.3476 0.1280 0.5557 0.038 Uiso 1 1 calc R
C3 C 0.1733(4) 0.2099(5) 0.49221(14) 0.0298(7) Uani 1 1 d .
H3A H 0.0748 0.2306 0.5162 0.036 Uiso 1 1 calc R
H3B H 0.1677 0.0785 0.4772 0.036 Uiso 1 1 calc R
C4 C 0.1679(4) 0.3506(5) 0.44196(13) 0.0259(7) Uani 1 1 d .
H4A H 0.1910 0.4778 0.4597 0.031 Uiso 1 1 calc R
C5 C 0.3169(4) 0.3122(5) 0.40275(13) 0.0259(7) Uani 1 1 d .
C6 C 0.3166(4) 0.1254(5) 0.37044(14) 0.0328(8) Uani 1 1 d .
H6A H 0.4168 0.1181 0.3473 0.049 Uiso 1 1 calc R
H6B H 0.2151 0.1171 0.3451 0.049 Uiso 1 1 calc R
H6C H 0.3178 0.0201 0.3980 0.049 Uiso 1 1 calc R
C7 C 0.3494(4) 0.4849(5) 0.36465(13) 0.0285(7) Uani 1 1 d .
H7A H 0.3488 0.6010 0.3894 0.034 Uiso 1 1 calc R
C8 C 0.5080(4) 0.4280(5) 0.28355(14) 0.0345(8) Uani 1 1 d .
C9 C 0.3298(4) 0.4376(5) 0.26286(14) 0.0342(8) Uani 1 1 d .
C10 C 0.2786(5) 0.3715(6) 0.21213(15) 0.0423(9) Uani 1 1 d .
H10A H 0.3573 0.3155 0.1875 0.051 Uiso 1 1 calc R
H10B H 0.1631 0.3798 0.2001 0.051 Uiso 1 1 calc R
C11 C 0.2324(4) 0.5217(5) 0.31070(13) 0.0308(8) Uani 1 1 d .
H11A H 0.2331 0.6621 0.3044 0.037 Uiso 1 1 calc R
C12 C 0.0473(4) 0.4638(6) 0.31099(14) 0.0356(8) Uani 1 1 d .
H12A H 0.0387 0.3252 0.3044 0.043 Uiso 1 1 calc R
H12B H -0.0146 0.5279 0.2786 0.043 Uiso 1 1 calc R
C13 C -0.0374(4) 0.5125(6) 0.36697(15) 0.0367(8) Uani 1 1 d .
H13A H -0.1597 0.5293 0.3584 0.044 Uiso 1 1 calc R
H13B H 0.0078 0.6352 0.3815 0.044 Uiso 1 1 calc R
C14 C -0.0131(4) 0.3635(5) 0.41459(14) 0.0319(8) Uani 1 1 d .
H14A H -0.0832 0.4102 0.4464 0.038 Uiso 1 1 calc R
C15 C -0.0933(4) 0.1737(6) 0.39648(16) 0.0410(9) Uani 1 1 d .
H15A H -0.2071 0.1960 0.3799 0.062 Uiso 1 1 calc R
H15B H -0.0995 0.0910 0.4302 0.062 Uiso 1 1 calc R
H15C H -0.0246 0.1126 0.3677 0.062 Uiso 1 1 calc R

loop_
_atom_site_aniso_label
_atom_site_aniso_U_11
_atom_site_aniso_U_22
_atom_site_aniso_U_33
_atom_site_aniso_U_23
_atom_site_aniso_U_13
_atom_site_aniso_U_12
O1 0.0287(12) 0.0416(15) 0.0349(13) -0.0008(11) -0.0062(10) 0.0040(10)
O2 0.0218(11) 0.0488(15) 0.0265(11) 0.0038(11) 0.0013(9) 0.0012(10)
O3 0.0256(12) 0.0481(15) 0.0290(12) 0.0032(11) 0.0067(9) -0.0048(10)
O4 0.0394(14) 0.0569(18) 0.0385(14) 0.0034(13) 0.0174(11) 0.0043(13)
C1 0.0338(17) 0.0267(17) 0.0238(15) -0.0005(14) -0.0022(13) 0.0012(14)
C2 0.0297(17) 0.0365(19) 0.0285(17) 0.0016(15) 0.0003(13) -0.0006(15)
C3 0.0288(17) 0.0333(19) 0.0277(16) 0.0013(14) 0.0052(13) -0.0019(14)
C4 0.0246(16) 0.0274(17) 0.0257(16) 0.0010(13) 0.0029(12) 0.0001(13)
C5 0.0212(15) 0.0328(18) 0.0234(15) -0.0001(13) -0.0014(12) 0.0012(13)
C6 0.0329(17) 0.0346(19) 0.0311(17) 0.0000(15) 0.0064(14) 0.0041(14)
C7 0.0221(15) 0.0371(19) 0.0266(16) 0.0019(14) 0.0050(12) -0.0022(14)
C8 0.0383(19) 0.036(2) 0.0299(17) 0.0052(15) 0.0083(14) 0.0010(15)
C9 0.0402(19) 0.036(2) 0.0271(16) 0.0072(15) 0.0032(14) 0.0009(16)
C10 0.051(2) 0.048(2) 0.0273(17) 0.0010(17) -0.0007(16) 0.0046(18)
C11 0.0334(17) 0.0328(18) 0.0262(16) 0.0037(14) 0.0014(13) 0.0006(14)
C12 0.0299(17) 0.044(2) 0.0319(18) 0.0074(16) -0.0037(14) 0.0038(15)
C13 0.0231(16) 0.047(2) 0.040(2) 0.0049(17) 0.0011(14) 0.0054(15)
C14 0.0213(15) 0.042(2) 0.0327(17) 0.0010(15) 0.0041(13) -0.0010(14)
C15 0.0316(19) 0.048(2) 0.043(2) 0.0027(18) -0.0031(15) -0.0112(17)

loop_
_atom_type_symbol
_atom_type_description
_atom_type_scat_dispersion_real
_atom_type_scat_dispersion_imag
_atom_type_scat_source
C C 0.0033 0.0016 'International Tables Vol C Tables 4.2.6.8 and 6.1.1.4'
H H 0.0000 0.0000 'International Tables Vol C Tables 4.2.6.8 and 6.1.1.4'
O O 0.0106 0.0060 'International Tables Vol C Tables 4.2.6.8 and 6.1.1.4'

loop_
_geom_angle_atom_site_label_1
_geom_angle_atom_site_label_2
_geom_angle_atom_site_label_3
_geom_angle
C1 O2 C5 125.6(2)
C8 O3 C7 112.1(2)
O1 C1 O2 117.3(3)
O1 C1 C2 123.1(3)
O2 C1 C2 119.4(3)
C1 C2 C3 113.8(3)
C1 C2 H2A 108.8
C3 C2 H2A 108.8
C1 C2 H2B 108.8
C3 C2 H2B 108.8
H2A C2 H2B 107.7
C2 C3 C4 110.1(3)
C2 C3 H3A 109.6
C4 C3 H3A 109.6
C2 C3 H3B 109.6
C4 C3 H3B 109.6
H3A C3 H3B 108.2
C3 C4 C5 109.8(3)
C3 C4 C14 110.3(3)
C5 C4 C14 119.2(3)
C3 C4 H4A 105.5
C5 C4 H4A 105.5
C14 C4 H4A 105.5
O2 C5 C6 104.4(2)
O2 C5 C7 100.6(2)
C6 C5 C7 113.6(3)
O2 C5 C4 108.6(2)
C6 C5 C4 117.3(3)
C7 C5 C4 110.7(3)
C5 C6 H6A 109.5
C5 C6 H6B 109.5
H6A C6 H6B 109.5
C5 C6 H6C 109.5
H6A C6 H6C 109.5
H6B C6 H6C 109.5
O3 C7 C5 109.0(3)
O3 C7 C11 103.6(2)
C5 C7 C11 119.3(3)
O3 C7 H7A 108.1
C5 C7 H7A 108.1
C11 C7 H7A 108.1
O4 C8 O3 121.6(3)
O4 C8 C9 129.8(3)
O3 C8 C9 108.5(3)
C10 C9 C8 122.1(3)
C10 C9 C11 130.8(3)
C8 C9 C11 107.1(3)
C9 C10 H10A 120.0
C9 C10 H10B 120.0
H10A C10 H10B 120.0
C9 C11 C12 115.1(3)
C9 C11 C7 102.9(3)
C12 C11 C7 119.8(3)
C9 C11 H11A 106.0
C12 C11 H11A 106.0
C7 C11 H11A 106.0
C11 C12 C13 113.7(3)
C11 C12 H12A 108.8
C13 C12 H12A 108.8
C11 C12 H12B 108.8
C13 C12 H12B 108.8
H12A C12 H12B 107.7
C12 C13 C14 114.5(3)
C12 C13 H13A 108.6
C14 C13 H13A 108.6
C12 C13 H13B 108.6
C14 C13 H13B 108.6
H13A C13 H13B 107.6
C13 C14 C15 111.2(3)
C13 C14 C4 115.1(3)
C15 C14 C4 115.4(3)
C13 C14 H14A 104.6
C15 C14 H14A 104.6
C4 C14 H14A 104.6
C14 C15 H15A 109.5
C14 C15 H15B 109.5
H15A C15 H15B 109.5
C14 C15 H15C 109.5
H15A C15 H15C 109.5
H15B C15 H15C 109.5

loop_
_geom_bond_atom_site_label_1
_geom_bond_atom_site_label_2
_geom_bond_distance
O1 C1 1.211(4)
O2 C1 1.342(4)
O2 C5 1.491(4)
O3 C8 1.366(4)
O3 C7 1.461(3)
O4 C8 1.200(4)
C1 C2 1.500(4)
C2 C3 1.518(4)
C2 H2A 0.9900
C2 H2B 0.9900
C3 C4 1.531(4)
C3 H3A 0.9900
C3 H3B 0.9900
C4 C5 1.548(4)
C4 C14 1.549(4)
C4 H4A 1.0000
C5 C6 1.515(5)
C5 C7 1.533(4)
C6 H6A 0.9800
C6 H6B 0.9800
C6 H6C 0.9800
C7 C11 1.550(5)
C7 H7A 1.0000
C8 C9 1.477(5)
C9 C10 1.316(5)
C9 C11 1.503(5)
C10 H10A 0.9500
C10 H10B 0.9500
C11 C12 1.526(5)
C11 H11A 1.0000
C12 C13 1.528(5)
C12 H12A 0.9900
C12 H12B 0.9900
C13 C14 1.531(5)
C13 H13A 0.9900
C13 H13B 0.9900
C14 C15 1.532(5)
C14 H14A 1.0000
C15 H15A 0.9800
C15 H15B 0.9800
C15 H15C 0.9800

loop_
_geom_torsion_atom_site_label_1
_geom_torsion_atom_site_label_2
_geom_torsion_atom_site_label_3
_geom_torsion_atom_site_label_4
_geom_torsion
C5 O2 C1 O1 167.4(3)
C5 O2 C1 C2 -17.5(5)
O1 C1 C2 C3 -161.0(3)
O2 C1 C2 C3 24.2(4)
C1 C2 C3 C4 -46.6(4)
C2 C3 C4 C5 62.0(3)
C2 C3 C4 C14 -164.7(3)
C1 O2 C5 C6 -94.5(3)
C1 O2 C5 C7 147.6(3)
C1 O2 C5 C4 31.4(4)
C3 C4 C5 O2 -51.9(3)
C14 C4 C5 O2 179.5(3)
C3 C4 C5 C6 66.0(4)
C14 C4 C5 C6 -62.5(4)
C3 C4 C5 C7 -161.5(3)
C14 C4 C5 C7 69.9(4)
C8 O3 C7 C5 108.8(3)
C8 O3 C7 C11 -19.3(3)
O2 C5 C7 O3 49.0(3)
C6 C5 C7 O3 -62.0(3)
C4 C5 C7 O3 163.7(2)
O2 C5 C7 C11 167.6(3)
C6 C5 C7 C11 56.6(4)
C4 C5 C7 C11 -77.7(3)
C7 O3 C8 O4 -175.6(3)
C7 O3 C8 C9 6.1(4)
O4 C8 C9 C10 15.3(6)
O3 C8 C9 C10 -166.7(3)
O4 C8 C9 C11 -167.7(4)
O3 C8 C9 C11 10.3(4)
C10 C9 C11 C12 23.5(6)
C8 C9 C11 C12 -153.1(3)
C10 C9 C11 C7 155.5(4)
C8 C9 C11 C7 -21.1(3)
O3 C7 C11 C9 23.9(3)
C5 C7 C11 C9 -97.4(3)
O3 C7 C11 C12 153.1(3)
C5 C7 C11 C12 31.8(4)
C9 C11 C12 C13 166.5(3)
C7 C11 C12 C13 43.1(4)
C11 C12 C13 C14 -85.0(4)
C12 C13 C14 C15 -62.9(4)
C12 C13 C14 C4 70.6(4)
C3 C4 C14 C13 175.1(3)
C5 C4 C14 C13 -56.5(4)
C3 C4 C14 C15 -53.3(4)
C5 C4 C14 C15 75.0(4)
